data_4068013
loop_
_publ_author_name
'Xiao, Jie'
'Deng, Liang'

_publ_section_title
;
 Synthesis, Structure, and Reactivity Study of Iron(II) Complexes with
 Bulky Bis(anilido)thioether Ligation
;
_journal_issue 1
_journal_name_full Organometallics
_journal_page_first 428
_journal_paper_doi 10.1021/om201010a
_journal_volume 31
_journal_year 2012
_chemical_formula_sum 'C42 H42 Fe N4 S'
_chemical_formula_weight 690.71
_chemical_name_systematic
; 
 ? 
;
_space_group_IT_number 14
_symmetry_cell_setting monoclinic
_symmetry_space_group_name_Hall '-P 2ybc'
_symmetry_space_group_name_H-M 'P 1 21/c 1'
_atom_sites_solution_hydrogens geom
_atom_sites_solution_primary direct
_atom_sites_solution_secondary difmap
_audit_creation_method SHELXL-97
_cell_angle_alpha 90.00
_cell_angle_beta 102.326(2)
_cell_angle_gamma 90.00
_cell_formula_units_Z 4
_cell_length_a 10.7558(14)
_cell_length_b 16.702(2)
_cell_length_c 21.381(3)
_cell_measurement_reflns_used 9992
_cell_measurement_temperature 296(2)
_cell_measurement_theta_max 49.691
_cell_measurement_theta_min 4.582
_cell_volume 3752.4(8)
_computing_cell_refinement 'Bruker SAINT'
_computing_data_collection 'Bruker APEX2'
_computing_data_reduction 'Bruker SAINT'
_computing_molecular_graphics 'Bruker SHELXTL'
_computing_publication_material 'Bruker SHELXTL'
_computing_structure_refinement 'SHELXL-97 (Sheldrick, 2008)'
_computing_structure_solution 'SHELXS-97 (Sheldrick, 2008)'
_diffrn_ambient_temperature 296(2)
_diffrn_measured_fraction_theta_full 0.995
_diffrn_measured_fraction_theta_max 0.995
_diffrn_measurement_device_type 'Bruker APEX-II CCD'
_diffrn_measurement_method '\f and \w scans'
_diffrn_radiation_monochromator graphite
_diffrn_radiation_source 'fine-focus sealed tube'
_diffrn_radiation_type MoK\a
_diffrn_radiation_wavelength 0.71073
_diffrn_reflns_av_R_equivalents 0.0264
_diffrn_reflns_av_sigmaI/netI 0.0259
_diffrn_reflns_limit_h_max 12
_diffrn_reflns_limit_h_min -12
_diffrn_reflns_limit_k_max 19
_diffrn_reflns_limit_k_min -18
_diffrn_reflns_limit_l_max 25
_diffrn_reflns_limit_l_min -25
_diffrn_reflns_number 24841
_diffrn_reflns_theta_full 24.92
_diffrn_reflns_theta_max 24.92
_diffrn_reflns_theta_min 1.94
_exptl_absorpt_coefficient_mu 0.491
_exptl_absorpt_correction_T_max 0.7452
_exptl_absorpt_correction_T_min 0.5819
_exptl_absorpt_correction_type empirical
_exptl_absorpt_process_details sadabs
_exptl_crystal_colour black
_exptl_crystal_density_diffrn 1.223
_exptl_crystal_density_meas 1.223
_exptl_crystal_density_method 'not measured'
_exptl_crystal_description prismatic
_exptl_crystal_F_000 1456
_exptl_crystal_size_max 0.349
_exptl_crystal_size_mid 0.311
_exptl_crystal_size_min 0.257
_refine_diff_density_max 0.337
_refine_diff_density_min -0.240
_refine_diff_density_rms 0.042
_refine_ls_extinction_method none
_refine_ls_goodness_of_fit_ref 1.082
_refine_ls_hydrogen_treatment constr
_refine_ls_matrix_type full
_refine_ls_number_parameters 442
_refine_ls_number_reflns 6524
_refine_ls_number_restraints 0
_refine_ls_restrained_S_all 1.082
_refine_ls_R_factor_all 0.0544
_refine_ls_R_factor_gt 0.0387
_refine_ls_shift/su_max 0.018
_refine_ls_shift/su_mean 0.000
_refine_ls_structure_factor_coef Fsqd
_refine_ls_weighting_details 'calc w=1/[\s^2^(Fo^2^)+(0.0662P)^2^+0.9214P] where P=(Fo^2^+2Fc^2^)/3'
_refine_ls_weighting_scheme calc
_refine_ls_wR_factor_gt 0.1071
_refine_ls_wR_factor_ref 0.1221
_reflns_number_gt 5143
_reflns_number_total 6524
_reflns_threshold_expression >2sigma(I)
_cod_data_source_file om201010a_si_002.cif
_cod_data_source_block 7
_cod_depositor_comments
;
The following automatic conversions were performed:

'_symmetry_cell_setting' value 'Monoclinic' changed to 'monoclinic'
according to /home/saulius/struct/CIF-dictionaries/cif_core.dic
dictionary named 'cif_core.dic' version 2.4.1 from 2010-06-29.

Automatic conversion script
Id: cif_fix_values 1715 2011-07-08 13:25:40Z adriana 
;
_cod_original_cell_volume 3752.6(9)
_cod_original_sg_symbol_H-M P2(1)/c
_cod_database_code 4068013

loop_
_symmetry_equiv_pos_as_xyz
'x, y, z'
'-x, y+1/2, -z+1/2'
'-x, -y, -z'
'x, -y-1/2, z-1/2'

loop_
_atom_site_label
_atom_site_type_symbol
_atom_site_fract_x
_atom_site_fract_y
_atom_site_fract_z
_atom_site_U_iso_or_equiv
_atom_site_adp_type
_atom_site_occupancy
_atom_site_symmetry_multiplicity
_atom_site_calc_flag
_atom_site_refinement_flags
Fe1 Fe 0.84368(3) 0.739538(19) 0.093590(14) 0.04509(12) Uani 1 1 d .
S1 S 0.80370(6) 0.61295(4) 0.11408(3) 0.05829(18) Uani 1 1 d .
N1 N 0.78612(17) 0.76347(10) 0.16874(9) 0.0458(4) Uani 1 1 d .
N2 N 1.07807(19) 0.68565(12) 0.05289(11) 0.0586(5) Uani 1 1 d .
N3 N 0.6660(2) 0.72189(16) -0.03195(11) 0.0735(6) Uani 1 1 d .
N4 N 0.8991(2) 0.91230(14) 0.07288(11) 0.0662(6) Uani 1 1 d .
C1 C 0.7328(2) 0.62711(14) 0.17817(11) 0.0506(5) Uani 1 1 d .
C2 C 0.6736(3) 0.56673(17) 0.20549(14) 0.0683(7) Uani 1 1 d .
H2 H 0.6742 0.5146 0.1904 0.082 Uiso 1 1 calc R
C3 C 0.6142(3) 0.5835(2) 0.25455(16) 0.0803(9) Uani 1 1 d .
H3 H 0.5736 0.5428 0.2722 0.096 Uiso 1 1 calc R
C4 C 0.6145(3) 0.6601(2) 0.27769(15) 0.0788(8) Uani 1 1 d .
H4 H 0.5742 0.6708 0.3112 0.095 Uiso 1 1 calc R
C5 C 0.6733(3) 0.72115(17) 0.25220(13) 0.0644(7) Uani 1 1 d .
H5 H 0.6745 0.7725 0.2692 0.077 Uiso 1 1 calc R
C6 C 0.7317(2) 0.70637(14) 0.20070(11) 0.0486(5) Uani 1 1 d .
C7 C 0.7934(2) 0.84319(13) 0.19509(10) 0.0482(5) Uani 1 1 d .
C8 C 0.9016(3) 0.86511(16) 0.24027(11) 0.0609(6) Uani 1 1 d .
C9 C 0.9136(3) 0.94374(18) 0.26070(14) 0.0790(9) Uani 1 1 d .
H9 H 0.9860 0.9586 0.2907 0.095 Uiso 1 1 calc R
C10 C 0.8235(4) 1.00060(18) 0.23861(16) 0.0839(9) Uani 1 1 d .
C11 C 0.7162(3) 0.97702(16) 0.19583(15) 0.0746(8) Uani 1 1 d .
H11 H 0.6530 1.0147 0.1813 0.090 Uiso 1 1 calc R
C12 C 0.6980(2) 0.89907(15) 0.17321(12) 0.0565(6) Uani 1 1 d .
C13 C 1.0039(3) 0.80501(19) 0.26462(15) 0.0846(9) Uani 1 1 d .
H13A H 0.9687 0.7612 0.2843 0.127 Uiso 1 1 calc R
H13B H 1.0704 0.8299 0.2956 0.127 Uiso 1 1 calc R
H13C H 1.0381 0.7854 0.2296 0.127 Uiso 1 1 calc R
C14 C 0.8417(6) 1.0876(2) 0.2607(3) 0.157(2) Uani 1 1 d .
H14A H 0.7600 1.1125 0.2573 0.235 Uiso 1 1 calc R
H14B H 0.8889 1.1158 0.2343 0.235 Uiso 1 1 calc R
H14C H 0.8875 1.0892 0.3044 0.235 Uiso 1 1 calc R
C15 C 0.5802(3) 0.8755(2) 0.12564(17) 0.0835(9) Uani 1 1 d .
H15A H 0.5315 0.8386 0.1452 0.125 Uiso 1 1 calc R
H15B H 0.6035 0.8504 0.0894 0.125 Uiso 1 1 calc R
H15C H 0.5300 0.9223 0.1118 0.125 Uiso 1 1 calc R
C16 C 0.9853(2) 0.70678(14) 0.06722(11) 0.0487(5) Uani 1 1 d .
C17 C 1.1975(2) 0.66006(14) 0.04550(12) 0.0515(6) Uani 1 1 d .
C18 C 1.3039(2) 0.68410(16) 0.09058(13) 0.0613(6) Uani 1 1 d .
C19 C 1.4206(3) 0.6565(2) 0.08227(19) 0.0855(10) Uani 1 1 d .
H19 H 1.4941 0.6714 0.1114 0.103 Uiso 1 1 calc R
C20 C 1.4299(3) 0.6083(2) 0.0328(2) 0.0905(10) Uani 1 1 d .
H20 H 1.5096 0.5896 0.0292 0.109 Uiso 1 1 calc R
C21 C 1.3247(3) 0.58620(19) -0.01198(17) 0.0813(9) Uani 1 1 d .
H21 H 1.3335 0.5540 -0.0462 0.098 Uiso 1 1 calc R
C22 C 1.2050(2) 0.61179(15) -0.00642(13) 0.0617(6) Uani 1 1 d .
C23 C 1.2918(3) 0.73852(19) 0.14483(16) 0.0868(9) Uani 1 1 d .
H23A H 1.2750 0.7921 0.1290 0.130 Uiso 1 1 calc R
H23B H 1.3697 0.7377 0.1767 0.130 Uiso 1 1 calc R
H23C H 1.2231 0.7206 0.1635 0.130 Uiso 1 1 calc R
C24 C 1.0877(3) 0.5883(2) -0.05438(17) 0.1019(12) Uani 1 1 d .
H24A H 1.0267 0.5657 -0.0326 0.153 Uiso 1 1 calc R
H24B H 1.1095 0.5494 -0.0833 0.153 Uiso 1 1 calc R
H24C H 1.0519 0.6347 -0.0780 0.153 Uiso 1 1 calc R
C25 C 0.7402(2) 0.73018(15) 0.01619(12) 0.0552(6) Uani 1 1 d .
C26 C 0.5770(2) 0.69902(18) -0.08636(12) 0.0622(7) Uani 1 1 d .
C27 C 0.6045(3) 0.63531(19) -0.12174(14) 0.0736(8) Uani 1 1 d .
C28 C 0.5140(4) 0.6148(2) -0.17585(16) 0.0997(12) Uani 1 1 d .
H28 H 0.5294 0.5726 -0.2015 0.120 Uiso 1 1 calc R
C29 C 0.4025(5) 0.6562(3) -0.19164(19) 0.1157(17) Uani 1 1 d .
H29 H 0.3430 0.6418 -0.2282 0.139 Uiso 1 1 calc R
C30 C 0.3763(3) 0.7181(3) -0.1551(2) 0.1010(13) Uani 1 1 d .
H30 H 0.2985 0.7444 -0.1666 0.121 Uiso 1 1 calc R
C31 C 0.4631(3) 0.7426(2) -0.10127(16) 0.0789(9) Uani 1 1 d .
C32 C 0.7270(4) 0.5904(3) -0.1031(2) 0.1155(13) Uani 1 1 d .
H32A H 0.7969 0.6263 -0.1026 0.173 Uiso 1 1 calc R
H32B H 0.7291 0.5484 -0.1335 0.173 Uiso 1 1 calc R
H32C H 0.7337 0.5676 -0.0613 0.173 Uiso 1 1 calc R
C33 C 0.4389(4) 0.8109(3) -0.0610(2) 0.1242(15) Uani 1 1 d .
H33A H 0.4338 0.7917 -0.0193 0.186 Uiso 1 1 calc R
H33B H 0.3602 0.8363 -0.0807 0.186 Uiso 1 1 calc R
H33C H 0.5072 0.8489 -0.0571 0.186 Uiso 1 1 calc R
C34 C 0.8799(2) 0.84547(16) 0.08128(11) 0.0523(6) Uani 1 1 d .
C35 C 0.9280(3) 0.99359(16) 0.07066(13) 0.0678(7) Uani 1 1 d .
C36 C 1.0423(4) 1.01999(19) 0.10807(16) 0.0846(9) Uani 1 1 d .
C37 C 1.0702(5) 1.1002(2) 0.1056(2) 0.1078(12) Uani 1 1 d .
H37 H 1.1460 1.1197 0.1303 0.129 Uiso 1 1 calc R
C38 C 0.9898(5) 1.1507(2) 0.0683(2) 0.1137(14) Uani 1 1 d .
H38 H 1.0110 1.2046 0.0679 0.136 Uiso 1 1 calc R
C39 C 0.8785(4) 1.1251(2) 0.0314(2) 0.1019(12) Uani 1 1 d .
H39 H 0.8250 1.1614 0.0057 0.122 Uiso 1 1 calc R
C40 C 0.8434(3) 1.0431(2) 0.03162(17) 0.0835(9) Uani 1 1 d .
C41 C 1.1319(4) 0.9633(2) 0.1491(2) 0.1233(15) Uani 1 1 d .
H41A H 1.0907 0.9393 0.1800 0.185 Uiso 1 1 calc R
H41B H 1.2061 0.9919 0.1707 0.185 Uiso 1 1 calc R
H41C H 1.1566 0.9222 0.1227 0.185 Uiso 1 1 calc R
C42 C 0.7221(4) 1.0116(3) -0.0067(2) 0.1217(14) Uani 1 1 d .
H42A H 0.7391 0.9658 -0.0306 0.183 Uiso 1 1 calc R
H42B H 0.6812 1.0523 -0.0357 0.183 Uiso 1 1 calc R
H42C H 0.6674 0.9964 0.0214 0.183 Uiso 1 1 calc R

loop_
_atom_site_aniso_label
_atom_site_aniso_U_11
_atom_site_aniso_U_22
_atom_site_aniso_U_33
_atom_site_aniso_U_23
_atom_site_aniso_U_13
_atom_site_aniso_U_12
Fe1 0.04124(19) 0.0467(2) 0.04725(19) -0.00670(13) 0.00918(13) 0.00342(13)
S1 0.0646(4) 0.0458(3) 0.0684(4) -0.0115(3) 0.0229(3) 0.0004(3)
N1 0.0451(10) 0.0428(10) 0.0489(10) -0.0034(8) 0.0087(8) 0.0039(8)
N2 0.0463(11) 0.0534(12) 0.0787(14) 0.0021(10) 0.0192(10) 0.0055(9)
N3 0.0577(13) 0.0997(19) 0.0565(13) 0.0039(12) -0.0025(11) -0.0088(12)
N4 0.0791(15) 0.0558(14) 0.0714(14) 0.0015(11) 0.0335(12) 0.0009(11)
C1 0.0451(12) 0.0491(13) 0.0571(13) -0.0013(11) 0.0096(10) 0.0023(10)
C2 0.0675(17) 0.0562(16) 0.0845(19) 0.0022(14) 0.0239(14) -0.0047(13)
C3 0.081(2) 0.076(2) 0.094(2) 0.0107(17) 0.0400(17) -0.0072(16)
C4 0.081(2) 0.087(2) 0.0793(19) 0.0050(16) 0.0416(16) 0.0065(17)
C5 0.0687(16) 0.0638(17) 0.0660(16) -0.0054(13) 0.0263(13) 0.0095(13)
C6 0.0396(11) 0.0525(13) 0.0529(12) -0.0015(10) 0.0084(10) 0.0074(10)
C7 0.0544(13) 0.0454(12) 0.0467(12) -0.0035(10) 0.0147(10) 0.0056(10)
C8 0.0691(16) 0.0590(16) 0.0511(13) -0.0106(11) 0.0048(12) 0.0046(13)
C9 0.096(2) 0.0677(19) 0.0653(17) -0.0228(14) 0.0004(15) -0.0030(17)
C10 0.113(3) 0.0523(17) 0.084(2) -0.0202(15) 0.0156(18) 0.0023(17)
C11 0.089(2) 0.0505(16) 0.088(2) -0.0001(14) 0.0275(17) 0.0235(14)
C12 0.0538(14) 0.0554(14) 0.0629(14) -0.0032(12) 0.0183(11) 0.0101(11)
C13 0.0777(19) 0.084(2) 0.0764(19) -0.0115(16) -0.0184(15) 0.0166(17)
C14 0.208(6) 0.057(2) 0.187(5) -0.046(3) 0.002(4) 0.004(3)
C15 0.0518(16) 0.082(2) 0.112(2) -0.0026(18) 0.0056(16) 0.0166(14)
C16 0.0413(12) 0.0476(13) 0.0550(13) -0.0039(10) 0.0057(10) 0.0002(10)
C17 0.0403(12) 0.0472(13) 0.0683(15) 0.0104(11) 0.0147(11) 0.0074(10)
C18 0.0532(14) 0.0588(16) 0.0708(16) 0.0071(12) 0.0105(12) -0.0012(12)
C19 0.0417(15) 0.080(2) 0.127(3) 0.007(2) 0.0006(16) -0.0003(14)
C20 0.0489(16) 0.081(2) 0.147(3) 0.006(2) 0.0341(19) 0.0151(15)
C21 0.082(2) 0.0717(19) 0.098(2) -0.0013(17) 0.0379(18) 0.0207(16)
C22 0.0599(15) 0.0535(15) 0.0707(16) 0.0007(12) 0.0115(12) 0.0119(12)
C23 0.091(2) 0.087(2) 0.080(2) -0.0104(17) 0.0110(17) -0.0122(18)
C24 0.092(2) 0.099(3) 0.100(2) -0.032(2) -0.012(2) 0.021(2)
C25 0.0438(12) 0.0603(15) 0.0622(15) -0.0030(12) 0.0127(12) 0.0027(11)
C26 0.0501(14) 0.0801(18) 0.0527(14) 0.0097(13) 0.0027(11) -0.0151(13)
C27 0.0727(18) 0.082(2) 0.0679(17) 0.0064(15) 0.0198(14) -0.0225(16)
C28 0.125(3) 0.103(3) 0.069(2) -0.0058(18) 0.015(2) -0.054(2)
C29 0.116(3) 0.134(4) 0.075(2) 0.027(2) -0.029(2) -0.067(3)
C30 0.0654(19) 0.118(3) 0.103(3) 0.042(2) -0.0199(19) -0.023(2)
C31 0.0561(16) 0.092(2) 0.083(2) 0.0223(17) 0.0037(15) -0.0057(15)
C32 0.097(3) 0.119(3) 0.139(3) -0.001(3) 0.043(3) 0.012(2)
C33 0.099(3) 0.129(4) 0.144(4) 0.005(3) 0.026(3) 0.029(3)
C34 0.0538(13) 0.0566(16) 0.0491(13) -0.0020(11) 0.0167(10) 0.0044(11)
C35 0.090(2) 0.0495(15) 0.0740(17) 0.0058(13) 0.0410(16) 0.0049(14)
C36 0.106(2) 0.0636(19) 0.087(2) -0.0023(16) 0.0283(19) -0.0106(18)
C37 0.136(3) 0.070(2) 0.117(3) -0.005(2) 0.028(3) -0.025(2)
C38 0.145(4) 0.063(2) 0.145(4) 0.002(2) 0.058(3) -0.007(3)
C39 0.119(3) 0.073(2) 0.129(3) 0.033(2) 0.061(3) 0.025(2)
C40 0.085(2) 0.075(2) 0.101(2) 0.0195(18) 0.0441(19) 0.0174(17)
C41 0.123(3) 0.103(3) 0.127(3) 0.021(2) -0.013(3) -0.014(2)
C42 0.094(3) 0.125(3) 0.146(4) 0.036(3) 0.024(3) 0.016(2)

loop_
_atom_type_symbol
_atom_type_description
_atom_type_scat_dispersion_real
_atom_type_scat_dispersion_imag
_atom_type_scat_source
C C 0.0033 0.0016 'International Tables Vol C Tables 4.2.6.8 and 6.1.1.4'
H H 0.0000 0.0000 'International Tables Vol C Tables 4.2.6.8 and 6.1.1.4'
N N 0.0061 0.0033 'International Tables Vol C Tables 4.2.6.8 and 6.1.1.4'
S S 0.1246 0.1234 'International Tables Vol C Tables 4.2.6.8 and 6.1.1.4'
Fe Fe 0.3463 0.8444 'International Tables Vol C Tables 4.2.6.8 and 6.1.1.4'

loop_
_geom_angle_atom_site_label_1
_geom_angle_atom_site_label_2
_geom_angle_atom_site_label_3
_geom_angle
C25 Fe1 C16 94.80(10)
C25 Fe1 C34 93.46(11)
C16 Fe1 C34 91.60(10)
C25 Fe1 N1 123.59(10)
C16 Fe1 N1 141.09(9)
C34 Fe1 N1 92.07(9)
C25 Fe1 S1 89.48(8)
C16 Fe1 S1 89.14(8)
C34 Fe1 S1 176.89(7)
N1 Fe1 S1 85.47(6)
C1 S1 Fe1 99.42(8)
C6 N1 C7 116.11(19)
C6 N1 Fe1 121.94(15)
C7 N1 Fe1 121.92(15)
C16 N2 C17 171.4(2)
C25 N3 C26 170.7(3)
C34 N4 C35 173.1(3)
C2 C1 C6 120.1(2)
C2 C1 S1 123.8(2)
C6 C1 S1 116.02(18)
C3 C2 C1 120.4(3)
C3 C2 H2 119.8
C1 C2 H2 119.8
C2 C3 C4 120.1(3)
C2 C3 H3 119.9
C4 C3 H3 119.9
C3 C4 C5 121.0(3)
C3 C4 H4 119.5
C5 C4 H4 119.5
C4 C5 C6 120.2(3)
C4 C5 H5 119.9
C6 C5 H5 119.9
N1 C6 C5 125.3(2)
N1 C6 C1 116.5(2)
C5 C6 C1 118.2(2)
C12 C7 C8 120.2(2)
C12 C7 N1 120.9(2)
C8 C7 N1 118.8(2)
C9 C8 C7 118.5(2)
C9 C8 C13 121.0(2)
C7 C8 C13 120.5(2)
C10 C9 C8 122.6(3)
C10 C9 H9 118.7
C8 C9 H9 118.7
C9 C10 C11 117.8(3)
C9 C10 C14 121.3(3)
C11 C10 C14 120.9(3)
C10 C11 C12 122.6(3)
C10 C11 H11 118.7
C12 C11 H11 118.7
C11 C12 C7 118.2(2)
C11 C12 C15 121.2(2)
C7 C12 C15 120.5(2)
C8 C13 H13A 109.5
C8 C13 H13B 109.5
H13A C13 H13B 109.5
C8 C13 H13C 109.5
H13A C13 H13C 109.5
H13B C13 H13C 109.5
C10 C14 H14A 109.5
C10 C14 H14B 109.5
H14A C14 H14B 109.5
C10 C14 H14C 109.5
H14A C14 H14C 109.5
H14B C14 H14C 109.5
C12 C15 H15A 109.5
C12 C15 H15B 109.5
H15A C15 H15B 109.5
C12 C15 H15C 109.5
H15A C15 H15C 109.5
H15B C15 H15C 109.5
N2 C16 Fe1 177.3(2)
C22 C17 C18 122.9(2)
C22 C17 N2 118.7(2)
C18 C17 N2 118.4(2)
C19 C18 C17 116.7(3)
C19 C18 C23 122.1(3)
C17 C18 C23 121.1(2)
C20 C19 C18 121.4(3)
C20 C19 H19 119.3
C18 C19 H19 119.3
C19 C20 C21 121.3(3)
C19 C20 H20 119.3
C21 C20 H20 119.3
C20 C21 C22 120.1(3)
C20 C21 H21 119.9
C22 C21 H21 119.9
C21 C22 C17 117.5(3)
C21 C22 C24 121.5(3)
C17 C22 C24 121.0(2)
C18 C23 H23A 109.5
C18 C23 H23B 109.5
H23A C23 H23B 109.5
C18 C23 H23C 109.5
H23A C23 H23C 109.5
H23B C23 H23C 109.5
C22 C24 H24A 109.5
C22 C24 H24B 109.5
H24A C24 H24B 109.5
C22 C24 H24C 109.5
H24A C24 H24C 109.5
H24B C24 H24C 109.5
N3 C25 Fe1 175.0(2)
C27 C26 N3 118.8(3)
C27 C26 C31 123.9(3)
N3 C26 C31 117.3(3)
C26 C27 C28 117.1(3)
C26 C27 C32 121.6(3)
C28 C27 C32 121.3(4)
C29 C28 C27 120.4(4)
C29 C28 H28 119.8
C27 C28 H28 119.8
C30 C29 C28 121.5(3)
C30 C29 H29 119.2
C28 C29 H29 119.2
C29 C30 C31 121.1(4)
C29 C30 H30 119.4
C31 C30 H30 119.4
C30 C31 C26 116.0(4)
C30 C31 C33 122.6(4)
C26 C31 C33 121.3(3)
C27 C32 H32A 109.5
C27 C32 H32B 109.5
H32A C32 H32B 109.5
C27 C32 H32C 109.5
H32A C32 H32C 109.5
H32B C32 H32C 109.5
C31 C33 H33A 109.5
C31 C33 H33B 109.5
H33A C33 H33B 109.5
C31 C33 H33C 109.5
H33A C33 H33C 109.5
H33B C33 H33C 109.5
N4 C34 Fe1 178.1(2)
C40 C35 C36 123.3(3)
C40 C35 N4 118.9(3)
C36 C35 N4 117.8(3)
C37 C36 C35 117.5(3)
C37 C36 C41 121.3(4)
C35 C36 C41 121.2(3)
C38 C37 C36 121.1(4)
C38 C37 H37 119.5
C36 C37 H37 119.5
C37 C38 C39 121.7(4)
C37 C38 H38 119.1
C39 C38 H38 119.1
C38 C39 C40 120.3(4)
C38 C39 H39 119.9
C40 C39 H39 119.9
C35 C40 C39 116.1(4)
C35 C40 C42 120.9(3)
C39 C40 C42 123.0(3)
C36 C41 H41A 109.5
C36 C41 H41B 109.5
H41A C41 H41B 109.5
C36 C41 H41C 109.5
H41A C41 H41C 109.5
H41B C41 H41C 109.5
C40 C42 H42A 109.5
C40 C42 H42B 109.5
H42A C42 H42B 109.5
C40 C42 H42C 109.5
H42A C42 H42C 109.5
H42B C42 H42C 109.5

loop_
_geom_bond_atom_site_label_1
_geom_bond_atom_site_label_2
_geom_bond_distance
Fe1 C25 1.793(3)
Fe1 C16 1.817(2)
Fe1 C34 1.843(3)
Fe1 N1 1.8841(19)
Fe1 S1 2.2199(8)
S1 C1 1.721(2)
N1 C6 1.375(3)
N1 C7 1.441(3)
N2 C16 1.160(3)
N2 C17 1.394(3)
N3 C25 1.168(3)
N3 C26 1.393(3)
N4 C34 1.156(3)
N4 C35 1.396(3)
C1 C2 1.387(3)
C1 C6 1.410(3)
C2 C3 1.368(4)
C2 H2 0.9300
C3 C4 1.372(4)
C3 H3 0.9300
C4 C5 1.373(4)
C4 H4 0.9300
C5 C6 1.401(3)
C5 H5 0.9300
C7 C12 1.392(3)
C7 C8 1.393(3)
C8 C9 1.381(4)
C8 C13 1.498(4)
C9 C10 1.367(4)
C9 H9 0.9300
C10 C11 1.368(4)
C10 C14 1.528(4)
C11 C12 1.388(4)
C11 H11 0.9300
C12 C15 1.499(4)
C13 H13A 0.9600
C13 H13B 0.9600
C13 H13C 0.9600
C14 H14A 0.9600
C14 H14B 0.9600
C14 H14C 0.9600
C15 H15A 0.9600
C15 H15B 0.9600
C15 H15C 0.9600
C17 C22 1.388(4)
C17 C18 1.389(3)
C18 C19 1.383(4)
C18 C23 1.501(4)
C19 C20 1.349(5)
C19 H19 0.9300
C20 C21 1.368(5)
C20 H20 0.9300
C21 C22 1.386(4)
C21 H21 0.9300
C22 C24 1.498(4)
C23 H23A 0.9600
C23 H23B 0.9600
C23 H23C 0.9600
C24 H24A 0.9600
C24 H24B 0.9600
C24 H24C 0.9600
C26 C27 1.374(4)
C26 C31 1.402(4)
C27 C28 1.387(4)
C27 C32 1.494(5)
C28 C29 1.362(6)
C28 H28 0.9300
C29 C30 1.362(6)
C29 H29 0.9300
C30 C31 1.381(5)
C30 H30 0.9300
C31 C33 1.485(5)
C32 H32A 0.9600
C32 H32B 0.9600
C32 H32C 0.9600
C33 H33A 0.9600
C33 H33B 0.9600
C33 H33C 0.9600
C35 C40 1.373(4)
C35 C36 1.387(4)
C36 C37 1.376(5)
C36 C41 1.494(5)
C37 C38 1.342(6)
C37 H37 0.9300
C38 C39 1.354(6)
C38 H38 0.9300
C39 C40 1.421(5)
C39 H39 0.9300
C40 C42 1.481(5)
C41 H41A 0.9600
C41 H41B 0.9600
C41 H41C 0.9600
C42 H42A 0.9600
C42 H42B 0.9600
C42 H42C 0.9600

loop_
_geom_torsion_atom_site_label_1
_geom_torsion_atom_site_label_2
_geom_torsion_atom_site_label_3
_geom_torsion_atom_site_label_4
_geom_torsion
C25 Fe1 S1 C1 -117.48(11)
C16 Fe1 S1 C1 147.72(10)
C34 Fe1 S1 C1 44.0(14)
N1 Fe1 S1 C1 6.29(9)
C25 Fe1 N1 C6 78.51(19)
C16 Fe1 N1 C6 -90.8(2)
C34 Fe1 N1 C6 174.06(17)
S1 Fe1 N1 C6 -7.84(16)
C25 Fe1 N1 C7 -99.77(19)
C16 Fe1 N1 C7 90.9(2)
C34 Fe1 N1 C7 -4.22(18)
S1 Fe1 N1 C7 173.88(16)
Fe1 S1 C1 C2 171.5(2)
Fe1 S1 C1 C6 -5.30(18)
C6 C1 C2 C3 -0.3(4)
S1 C1 C2 C3 -177.0(2)
C1 C2 C3 C4 -0.9(5)
C2 C3 C4 C5 0.3(5)
C3 C4 C5 C6 1.6(5)
C7 N1 C6 C5 6.3(3)
Fe1 N1 C6 C5 -172.11(19)
C7 N1 C6 C1 -175.36(18)
Fe1 N1 C6 C1 6.3(3)
C4 C5 C6 N1 175.6(2)
C4 C5 C6 C1 -2.7(4)
C2 C1 C6 N1 -176.4(2)
S1 C1 C6 N1 0.6(3)
C2 C1 C6 C5 2.1(3)
S1 C1 C6 C5 179.06(18)
C6 N1 C7 C12 -93.3(3)
Fe1 N1 C7 C12 85.0(2)
C6 N1 C7 C8 90.5(3)
Fe1 N1 C7 C8 -91.1(2)
C12 C7 C8 C9 -2.4(4)
N1 C7 C8 C9 173.8(2)
C12 C7 C8 C13 179.3(3)
N1 C7 C8 C13 -4.5(4)
C7 C8 C9 C10 0.4(5)
C13 C8 C9 C10 178.7(3)
C8 C9 C10 C11 1.7(5)
C8 C9 C10 C14 -178.1(4)
C9 C10 C11 C12 -1.8(5)
C14 C10 C11 C12 178.0(4)
C10 C11 C12 C7 -0.2(4)
C10 C11 C12 C15 -179.1(3)
C8 C7 C12 C11 2.3(4)
N1 C7 C12 C11 -173.8(2)
C8 C7 C12 C15 -178.7(3)
N1 C7 C12 C15 5.2(4)
C17 N2 C16 Fe1 -1(6)
C25 Fe1 C16 N2 -169(5)
C34 Fe1 C16 N2 98(5)
N1 Fe1 C16 N2 2(5)
S1 Fe1 C16 N2 -79(5)
C16 N2 C17 C22 149.2(15)
C16 N2 C17 C18 -30.8(17)
C22 C17 C18 C19 -1.0(4)
N2 C17 C18 C19 179.0(2)
C22 C17 C18 C23 178.0(3)
N2 C17 C18 C23 -2.0(4)
C17 C18 C19 C20 -0.2(5)
C23 C18 C19 C20 -179.3(3)
C18 C19 C20 C21 1.5(5)
C19 C20 C21 C22 -1.6(5)
C20 C21 C22 C17 0.3(4)
C20 C21 C22 C24 -179.6(3)
C18 C17 C22 C21 1.0(4)
N2 C17 C22 C21 -179.0(2)
C18 C17 C22 C24 -179.1(3)
N2 C17 C22 C24 0.9(4)
C26 N3 C25 Fe1 -57(4)
C16 Fe1 C25 N3 141(3)
C34 Fe1 C25 N3 -128(3)
N1 Fe1 C25 N3 -33(3)
S1 Fe1 C25 N3 51(3)
C25 N3 C26 C27 -53.2(18)
C25 N3 C26 C31 126.2(17)
N3 C26 C27 C28 -179.5(3)
C31 C26 C27 C28 1.2(4)
N3 C26 C27 C32 0.1(4)
C31 C26 C27 C32 -179.3(3)
C26 C27 C28 C29 -1.0(5)
C32 C27 C28 C29 179.5(3)
C27 C28 C29 C30 -0.3(6)
C28 C29 C30 C31 1.5(6)
C29 C30 C31 C26 -1.3(5)
C29 C30 C31 C33 178.7(4)
C27 C26 C31 C30 -0.1(4)
N3 C26 C31 C30 -179.4(3)
C27 C26 C31 C33 179.9(3)
N3 C26 C31 C33 0.6(5)
C35 N4 C34 Fe1 119(6)
C25 Fe1 C34 N4 45(7)
C16 Fe1 C34 N4 140(7)
N1 Fe1 C34 N4 -79(7)
S1 Fe1 C34 N4 -116(6)
C34 N4 C35 C40 -139(2)
C34 N4 C35 C36 42(2)
C40 C35 C36 C37 0.5(5)
N4 C35 C36 C37 180.0(3)
C40 C35 C36 C41 -179.1(3)
N4 C35 C36 C41 0.4(5)
C35 C36 C37 C38 -0.2(6)
C41 C36 C37 C38 179.4(4)
C36 C37 C38 C39 -0.3(7)
C37 C38 C39 C40 0.5(7)
C36 C35 C40 C39 -0.3(4)
N4 C35 C40 C39 -179.8(3)
C36 C35 C40 C42 -179.3(3)
N4 C35 C40 C42 1.2(4)
C38 C39 C40 C35 -0.2(5)
C38 C39 C40 C42 178.8(4)
